data_1529677
loop_
_publ_author_name
'Bonnet, B.'
'Fourcade, R.'
'Ducourant, M.B.'
'Mascherpa, G.'

_publ_section_title
;
 Sur un complexe bidendate ponte entre le sulfate de sodium et le
 trifluorure d'antimoine
;
_journal_name_full 'Revue de Chimie Minerale'
_journal_page_first 88
_journal_page_last 95
_journal_volume 17
_journal_year 1980
_chemical_formula_sum 'F6 Na4 O8 S2 Sb2'
_space_group_IT_number 64
_symmetry_space_group_name_Hall '-C 2ac 2'
_symmetry_space_group_name_H-M 'C m c e'
_cell_angle_alpha 90
_cell_angle_beta 90
_cell_angle_gamma 90
_cell_formula_units_Z 4
_cell_length_a 15.11
_cell_length_b 7.155
_cell_length_c 11.05
_cell_volume 1194.638
_citation_journal_id_ASTM RVCMA8
_cod_data_source_file Bonnet_RVCMA8_1980_659.cif
_cod_data_source_block F3Na2O4S1Sb1
_cod_depositor_comments
;

2023-04-19
Space group name changed to comply with IUCR recomendations
Z value and formula fixed to values more according to usual
chemical conventions.                 miguel
;
_cod_original_sg_symbol_H-M 'C m c a'
_cod_original_formula_units_Z 8
_cod_original_formula_sum 'F3 Na2 O4 S1 Sb1'
_cod_database_code 1529677

loop_
_symmetry_equiv_pos_as_xyz
x,y,z
-x+1/2,-y,z+1/2
x,-y,-z
-x+1/2,y,-z+1/2
-x,-y,-z
x-1/2,y,-z-1/2
-x,y,z
x-1/2,-y,z-1/2
x+1/2,y+1/2,z
-x+1,-y+1/2,z+1/2
x+1/2,-y+1/2,-z
-x+1,y+1/2,-z+1/2
-x+1/2,-y+1/2,-z
x,y+1/2,-z-1/2
-x+1/2,y+1/2,z
x,-y+1/2,z-1/2

loop_
_atom_site_label
_atom_site_type_symbol
_atom_site_fract_x
_atom_site_fract_y
_atom_site_fract_z
_atom_site_occupancy
_atom_site_U_iso_or_equiv
Na1 Na+1 0.3823 0 0 1 0.0
O1 O-2 0.1263 0.6619 0.4764 1 0.0
Sb1 Sb+3 0 0.11075 0.16367 1 0.0
F2 F-1 0.4099 0.1876 0.2199 1 0.0
F1 F-1 0 0.1272 0.6159 1 0.0
Na2 Na+1 0.25 0.2196 0.25 1 0.0
O2 O-2 0.2391 0.4663 0.3932 1 0.0
S1 S+6 0.1834 0 0 1 0.0
